data_7063957
loop_
_publ_author_name
'Rizbayeva, Tanzilya'
'Smolobochkin, Andrey'
'Gazizov, Almir'
'Babaeva, Olga'
'Lyubina, Anna'
'Sapunova, Anastasiia'
'Voloshina, Alexandra'
'Gerasimova, Daria'
'Burilov, Alexander'
'Pudovik, Michail'

_publ_section_title
;
 Diastereospecific cyclization of 3-arylidene-1-pyrrolinium salts
 containing an alkyltriarylphosphonium fragment: a path to the synthesis
 of new pyrrolizidine derivatives
;
_journal_issue 34
_journal_name_full 'New Journal of Chemistry'
_journal_page_first 14718
_journal_page_last 14727
_journal_paper_doi 10.1039/D5NJ02552D
_journal_volume 49
_journal_year 2025
_chemical_formula_moiety 'Br, C35 H37 N P, C3 H6 O'
_chemical_formula_sum 'C38 H43 Br N O P'
_chemical_formula_weight 640.61
_space_group_crystal_system triclinic
_space_group_IT_number 2
_space_group_name_Hall '-P 1'
_space_group_name_H-M_alt 'P -1'
_atom_sites_solution_hydrogens geom
_atom_sites_solution_primary dual
_audit_creation_date 2025-04-12
_audit_creation_method
;
Olex2 1.3
(compiled 2020.11.12 svn.r5f609507 for OlexSys, GUI svn.r6408)
;
_audit_update_record
;
2025-04-12 deposited with the CCDC.	2025-07-28 downloaded from the CCDC.
;
_cell_angle_alpha 90.187(4)
_cell_angle_beta 98.461(4)
_cell_angle_gamma 90.335(4)
_cell_formula_units_Z 2
_cell_length_a 10.2729(10)
_cell_length_b 12.6463(14)
_cell_length_c 12.7632(12)
_cell_measurement_reflns_used 9624
_cell_measurement_temperature 150.00
_cell_measurement_theta_max 30.00
_cell_measurement_theta_min 2.75
_cell_volume 1640.0(3)
_computing_cell_refinement 'SAINT V8.40B (?, 2016)'
_computing_data_reduction 'SAINT V8.40B (?, 2016)'
_computing_molecular_graphics 'Olex2 1.3 (Dolomanov et al., 2009)'
_computing_publication_material 'Olex2 1.3 (Dolomanov et al., 2009)'
_computing_structure_refinement 'XL  (Sheldrick, 2008)'
_computing_structure_solution 'SHELXT 2018/2 (Sheldrick, 2018)'
_diffrn_ambient_temperature 150.00
_diffrn_measured_fraction_theta_full 0.994
_diffrn_measured_fraction_theta_max 0.995
_diffrn_measurement_device_type 'Bruker APEX-II CCD'
_diffrn_measurement_method '\f and \w scans'
_diffrn_radiation_probe x-ray
_diffrn_radiation_type MoK\a
_diffrn_radiation_wavelength 0.71073
_diffrn_reflns_av_R_equivalents 0.0345
_diffrn_reflns_av_unetI/netI 0.0184
_diffrn_reflns_Laue_measured_fraction_full 0.994
_diffrn_reflns_Laue_measured_fraction_max 0.995
_diffrn_reflns_limit_h_max 13
_diffrn_reflns_limit_h_min -13
_diffrn_reflns_limit_k_max 16
_diffrn_reflns_limit_k_min -16
_diffrn_reflns_limit_l_max 16
_diffrn_reflns_limit_l_min -16
_diffrn_reflns_number 66170
_diffrn_reflns_point_group_measured_fraction_full 0.994
_diffrn_reflns_point_group_measured_fraction_max 0.995
_diffrn_reflns_theta_full 25.242
_diffrn_reflns_theta_max 27.000
_diffrn_reflns_theta_min 1.613
_diffrn_source_current 1.4
_diffrn_source_power 0.07
_diffrn_source_voltage 50.0
_diffrn_standards_number 0
_exptl_absorpt_coefficient_mu 1.332
_exptl_absorpt_correction_T_max 0.7460
_exptl_absorpt_correction_T_min 0.6796
_exptl_absorpt_correction_type multi-scan
_exptl_absorpt_process_details
;
SADABS-2016/2 (Bruker,2016/2) was used for absorption correction.
wR2(int) was 0.1153 before and 0.0510 after correction.
The Ratio of minimum to maximum transmission is 0.9110.
The \l/2 correction factor is Not present.
;
_exptl_crystal_colour yellow
_exptl_crystal_colour_primary yellow
_exptl_crystal_density_diffrn 1.297
_exptl_crystal_description prism
_exptl_crystal_F_000 672
_exptl_crystal_size_max 0.291
_exptl_crystal_size_mid 0.142
_exptl_crystal_size_min 0.119
_refine_diff_density_max 0.507
_refine_diff_density_min -0.398
_refine_diff_density_rms 0.044
_refine_ls_extinction_method none
_refine_ls_goodness_of_fit_ref 1.029
_refine_ls_hydrogen_treatment constr
_refine_ls_matrix_type full
_refine_ls_number_parameters 383
_refine_ls_number_reflns 7119
_refine_ls_number_restraints 0
_refine_ls_restrained_S_all 1.029
_refine_ls_R_factor_all 0.0342
_refine_ls_R_factor_gt 0.0315
_refine_ls_shift/su_max 0.001
_refine_ls_shift/su_mean 0.000
_refine_ls_structure_factor_coef Fsqd
_refine_ls_weighting_details 'w=1/[\s^2^(Fo^2^)+(0.0369P)^2^+0.9254P] where P=(Fo^2^+2Fc^2^)/3'
_refine_ls_weighting_scheme calc
_refine_ls_wR_factor_gt 0.0788
_refine_ls_wR_factor_ref 0.0804
_reflns_Friedel_coverage 0.000
_reflns_number_gt 6637
_reflns_number_total 7119
_reflns_threshold_expression 'I > 2\s(I)'
_cod_data_source_file d5nj02552d2.cif
_cod_data_source_block dp380
_cod_depositor_comments 'Adding full bibliography for 7063950--7063958.cif.'
_cod_database_code 7063957
_shelx_shelxl_version_number 2019/1
_shelx_space_group_comment
;
The symmetry employed for this shelxl refinement is uniquely defined
by the following loop, which should always be used as a source of
symmetry information in preference to the above space-group names.
They are only intended as comments.
;
_shelx_estimated_absorpt_t_max 0.858
_shelx_estimated_absorpt_t_min 0.698
_olex2_refinement_description
;
1. Fixed Uiso
 At 1.2 times of:
  All C(H) groups, All C(H,H) groups
 At 1.5 times of:
  All C(H,H,H) groups
2.a Ternary CH refined with riding coordinates:
 C4(H4), C5(H5), C34(H34)
2.b Secondary CH2 refined with riding coordinates:
 C2(H2A,H2B), C3(H3A,H3B), C7(H7A,H7B), C8(H8A,H8B)
2.c Aromatic/amide H refined with riding coordinates:
 C9(H9), C11(H11), C12(H12), C14(H14), C15(H15), C17(H17), C18(H18), C19(H19),
 C20(H20), C21(H21), C23(H23), C24(H24), C25(H25), C26(H26), C27(H27), C29(H29),
  C30(H30), C31(H31), C32(H32), C33(H33)
2.d Idealised Me refined as rotating group:
 C35(H35A,H35B,H35C), C36(H36A,H36B,H36C), C38(H38A,H38B,H38C), C39(H39A,H39B,
 H39C)
;
_olex2_submission_special_instructions 'No special instructions were received'

loop_
_space_group_symop_operation_xyz
'x, y, z'
'-x, -y, -z'

loop_
_atom_site_label
_atom_site_type_symbol
_atom_site_fract_x
_atom_site_fract_y
_atom_site_fract_z
_atom_site_U_iso_or_equiv
_atom_site_adp_type
_atom_site_occupancy
_atom_site_site_symmetry_order
_atom_site_calc_flag
_atom_site_refinement_flags_posn
_atom_site_refinement_flags_adp
_atom_site_refinement_flags_occupancy
_atom_site_disorder_assembly
_atom_site_disorder_group
Br1 Br 0.14391(2) 0.69426(2) 0.76983(2) 0.04342(7) Uani 1 1 d . . . . .
P1 P 0.29960(3) 0.35484(3) 0.73671(3) 0.01941(8) Uani 1 1 d . . . . .
N1 N 0.28702(17) 0.34896(11) 0.47453(11) 0.0375(3) Uani 1 1 d . . . . .
C2 C 0.1459(3) 0.3250(2) 0.47011(16) 0.0672(8) Uani 1 1 d . . . . .
H2A H 0.131220 0.247571 0.469530 0.081 Uiso 1 1 calc R U . . .
H2B H 0.095414 0.355017 0.405061 0.081 Uiso 1 1 calc R U . . .
C3 C 0.10180(16) 0.37416(15) 0.56768(13) 0.0341(4) Uani 1 1 d . . . . .
H3A H 0.072111 0.318823 0.613675 0.041 Uiso 1 1 calc R U . . .
H3B H 0.028577 0.423999 0.547230 0.041 Uiso 1 1 calc R U . . .
C4 C 0.22447(14) 0.43329(12) 0.62571(11) 0.0230(3) Uani 1 1 d . . . . .
H4 H 0.199438 0.504436 0.650436 0.028 Uiso 1 1 calc R U . . .
C5 C 0.31305(14) 0.44463(12) 0.53949(11) 0.0235(3) Uani 1 1 d . . . . .
H5 H 0.407706 0.448017 0.571962 0.028 Uiso 1 1 calc R U . . .
C6 C 0.27937(14) 0.53761(12) 0.46348(11) 0.0226(3) Uani 1 1 d . . . . .
C7 C 0.27942(16) 0.49395(13) 0.35289(12) 0.0278(3) Uani 1 1 d . . . . .
H7A H 0.341591 0.533758 0.315252 0.033 Uiso 1 1 calc R U . . .
H7B H 0.190370 0.497127 0.311087 0.033 Uiso 1 1 calc R U . . .
C8 C 0.3239(2) 0.37859(14) 0.37156(13) 0.0384(4) Uani 1 1 d . . . . .
H8A H 0.279144 0.332034 0.314710 0.046 Uiso 1 1 calc R U . . .
H8B H 0.420174 0.372795 0.372973 0.046 Uiso 1 1 calc R U . . .
C9 C 0.25038(14) 0.63437(12) 0.49489(11) 0.0237(3) Uani 1 1 d . . . . .
H9 H 0.258661 0.643794 0.569455 0.028 Uiso 1 1 calc R U . . .
C10 C 0.20772(14) 0.72851(12) 0.43230(12) 0.0231(3) Uani 1 1 d . . . . .
C11 C 0.17213(16) 0.81744(13) 0.48754(13) 0.0297(3) Uani 1 1 d . . . . .
H11 H 0.178081 0.814781 0.562473 0.036 Uiso 1 1 calc R U . . .
C12 C 0.12850(17) 0.90895(13) 0.43470(13) 0.0325(3) Uani 1 1 d . . . . .
H12 H 0.105356 0.967813 0.474402 0.039 Uiso 1 1 calc R U . . .
C13 C 0.11763(15) 0.91709(13) 0.32513(13) 0.0278(3) Uani 1 1 d . . . . .
C14 C 0.15021(16) 0.82843(13) 0.26997(12) 0.0290(3) Uani 1 1 d . . . . .
H14 H 0.142055 0.831032 0.194912 0.035 Uiso 1 1 calc R U . . .
C15 C 0.19438(15) 0.73615(13) 0.32187(12) 0.0267(3) Uani 1 1 d . . . . .
H15 H 0.215931 0.677118 0.281666 0.032 Uiso 1 1 calc R U . . .
C16 C 0.44438(13) 0.41811(13) 0.80619(11) 0.0230(3) Uani 1 1 d . . . . .
C17 C 0.54002(15) 0.35619(14) 0.86579(12) 0.0290(3) Uani 1 1 d . . . . .
H17 H 0.533442 0.281244 0.862861 0.035 Uiso 1 1 calc R U . . .
C18 C 0.64461(16) 0.40480(16) 0.92927(13) 0.0349(4) Uani 1 1 d . . . . .
H18 H 0.709477 0.363240 0.970725 0.042 Uiso 1 1 calc R U . . .
C19 C 0.65431(16) 0.51356(16) 0.93213(13) 0.0362(4) Uani 1 1 d . . . . .
H19 H 0.726947 0.546641 0.974687 0.043 Uiso 1 1 calc R U . . .
C20 C 0.55962(17) 0.57469(15) 0.87383(14) 0.0356(4) Uani 1 1 d . . . . .
H20 H 0.567283 0.649580 0.876778 0.043 Uiso 1 1 calc R U . . .
C21 C 0.45282(15) 0.52768(13) 0.81066(13) 0.0288(3) Uani 1 1 d . . . . .
H21 H 0.386809 0.569836 0.771267 0.035 Uiso 1 1 calc R U . . .
C22 C 0.18385(13) 0.34034(12) 0.82855(11) 0.0210(3) Uani 1 1 d . . . . .
C23 C 0.08090(14) 0.41162(13) 0.82840(12) 0.0268(3) Uani 1 1 d . . . . .
H23 H 0.067083 0.465607 0.776433 0.032 Uiso 1 1 calc R U . . .
C24 C -0.00132(16) 0.40271(15) 0.90529(13) 0.0339(4) Uani 1 1 d . . . . .
H24 H -0.072226 0.450608 0.905218 0.041 Uiso 1 1 calc R U . . .
C25 C 0.01867(17) 0.32537(16) 0.98153(13) 0.0371(4) Uani 1 1 d . . . . .
H25 H -0.038132 0.320037 1.033697 0.044 Uiso 1 1 calc R U . . .
C26 C 0.12182(18) 0.25542(15) 0.98190(13) 0.0365(4) Uani 1 1 d . . . . .
H26 H 0.135885 0.202298 1.034735 0.044 Uiso 1 1 calc R U . . .
C27 C 0.20500(16) 0.26228(13) 0.90558(12) 0.0281(3) Uani 1 1 d . . . . .
H27 H 0.275675 0.214089 0.906023 0.034 Uiso 1 1 calc R U . . .
C28 C 0.34214(14) 0.22641(12) 0.69346(11) 0.0243(3) Uani 1 1 d . . . . .
C29 C 0.46188(15) 0.21153(14) 0.65645(12) 0.0298(3) Uani 1 1 d . . . . .
H29 H 0.521389 0.269202 0.655640 0.036 Uiso 1 1 calc R U . . .
C30 C 0.49421(17) 0.11307(16) 0.62095(14) 0.0388(4) Uani 1 1 d . . . . .
H30 H 0.576151 0.103009 0.596309 0.047 Uiso 1 1 calc R U . . .
C31 C 0.4079(2) 0.02985(16) 0.62132(17) 0.0471(5) Uani 1 1 d . . . . .
H31 H 0.430439 -0.037790 0.597131 0.057 Uiso 1 1 calc R U . . .
C32 C 0.2877(2) 0.04403(16) 0.65686(18) 0.0470(5) Uani 1 1 d . . . . .
H32 H 0.228384 -0.013880 0.656684 0.056 Uiso 1 1 calc R U . . .
C33 C 0.25411(16) 0.14231(14) 0.69258(14) 0.0343(4) Uani 1 1 d . . . . .
H33 H 0.171571 0.152185 0.716289 0.041 Uiso 1 1 calc R U . . .
C34 C 0.07836(18) 1.02177(14) 0.27257(15) 0.0355(4) Uani 1 1 d . . . . .
H34 H 0.015784 1.056597 0.314705 0.043 Uiso 1 1 calc R U . . .
C35 C 0.0097(2) 1.01212(16) 0.15942(17) 0.0496(5) Uani 1 1 d . . . . .
H35A H 0.071872 0.985518 0.114360 0.074 Uiso 1 1 calc R U . . .
H35B H -0.022262 1.081682 0.134106 0.074 Uiso 1 1 calc R U . . .
H35C H -0.064746 0.962908 0.156599 0.074 Uiso 1 1 calc R U . . .
C36 C 0.1983(2) 1.09387(16) 0.27661(19) 0.0549(6) Uani 1 1 d . . . . .
H36A H 0.239350 1.103347 0.350374 0.082 Uiso 1 1 calc R U . . .
H36B H 0.171040 1.162740 0.246246 0.082 Uiso 1 1 calc R U . . .
H36C H 0.261708 1.061894 0.235804 0.082 Uiso 1 1 calc R U . . .
O1 O 0.4705(2) 0.12709(17) 0.9601(2) 0.1060(9) Uani 1 1 d . . . . .
C37 C 0.5605(2) 0.11747(19) 1.0309(3) 0.0657(7) Uani 1 1 d . . . . .
C38 C 0.6943(3) 0.0994(3) 1.0092(4) 0.0982(12) Uani 1 1 d . . . . .
H38A H 0.723912 0.029619 1.035754 0.147 Uiso 1 1 calc R U . . .
H38B H 0.753165 0.154008 1.044697 0.147 Uiso 1 1 calc R U . . .
H38C H 0.695621 0.102383 0.932660 0.147 Uiso 1 1 calc R U . . .
C39 C 0.5385(5) 0.1255(3) 1.1411(4) 0.1208(15) Uani 1 1 d . . . . .
H39A H 0.446517 0.144198 1.143505 0.181 Uiso 1 1 calc R U . . .
H39B H 0.596424 0.180237 1.177436 0.181 Uiso 1 1 calc R U . . .
H39C H 0.557709 0.057437 1.176340 0.181 Uiso 1 1 calc R U . . .

loop_
_atom_site_aniso_label
_atom_site_aniso_U_11
_atom_site_aniso_U_22
_atom_site_aniso_U_33
_atom_site_aniso_U_23
_atom_site_aniso_U_13
_atom_site_aniso_U_12
Br1 0.05703(13) 0.04529(12) 0.03167(10) 0.00120(7) 0.01840(8) 0.01379(9)
P1 0.01592(16) 0.02568(19) 0.01719(16) -0.00101(13) 0.00443(12) -0.00180(13)
N1 0.0655(10) 0.0259(7) 0.0235(7) -0.0031(5) 0.0149(6) -0.0089(7)
C2 0.0869(17) 0.0867(18) 0.0294(9) -0.0165(10) 0.0161(10) -0.0635(15)
C3 0.0256(7) 0.0424(10) 0.0315(8) 0.0085(7) -0.0048(6) -0.0095(7)
C4 0.0201(6) 0.0287(8) 0.0204(6) 0.0021(5) 0.0036(5) -0.0014(5)
C5 0.0253(7) 0.0258(7) 0.0204(6) -0.0011(5) 0.0068(5) -0.0018(6)
C6 0.0203(6) 0.0285(8) 0.0196(6) 0.0002(5) 0.0052(5) -0.0043(5)
C7 0.0339(8) 0.0301(8) 0.0211(7) -0.0011(6) 0.0093(6) -0.0007(6)
C8 0.0639(12) 0.0297(9) 0.0250(8) -0.0017(6) 0.0178(8) -0.0001(8)
C9 0.0232(7) 0.0279(8) 0.0203(6) -0.0009(5) 0.0045(5) -0.0045(6)
C10 0.0199(6) 0.0249(7) 0.0250(7) -0.0014(6) 0.0053(5) -0.0043(5)
C11 0.0353(8) 0.0298(8) 0.0254(7) -0.0034(6) 0.0092(6) -0.0015(6)
C12 0.0366(8) 0.0281(8) 0.0348(8) -0.0038(7) 0.0118(7) 0.0025(7)
C13 0.0231(7) 0.0262(8) 0.0342(8) 0.0022(6) 0.0053(6) -0.0014(6)
C14 0.0313(8) 0.0311(8) 0.0245(7) 0.0008(6) 0.0040(6) -0.0011(6)
C15 0.0279(7) 0.0277(8) 0.0249(7) -0.0034(6) 0.0056(6) -0.0009(6)
C16 0.0179(6) 0.0343(8) 0.0180(6) -0.0034(6) 0.0063(5) -0.0051(6)
C17 0.0237(7) 0.0374(9) 0.0255(7) 0.0013(6) 0.0030(6) -0.0051(6)
C18 0.0216(7) 0.0558(11) 0.0264(8) -0.0013(7) 0.0007(6) -0.0041(7)
C19 0.0234(7) 0.0568(11) 0.0290(8) -0.0173(8) 0.0070(6) -0.0118(7)
C20 0.0308(8) 0.0379(9) 0.0401(9) -0.0165(7) 0.0126(7) -0.0089(7)
C21 0.0246(7) 0.0334(8) 0.0295(8) -0.0072(6) 0.0074(6) -0.0013(6)
C22 0.0178(6) 0.0270(7) 0.0190(6) -0.0038(5) 0.0058(5) -0.0050(5)
C23 0.0222(7) 0.0330(8) 0.0259(7) -0.0029(6) 0.0056(6) -0.0006(6)
C24 0.0235(7) 0.0459(10) 0.0343(8) -0.0129(7) 0.0109(6) -0.0015(7)
C25 0.0325(8) 0.0543(11) 0.0278(8) -0.0111(7) 0.0166(7) -0.0147(8)
C26 0.0431(9) 0.0410(10) 0.0273(8) 0.0039(7) 0.0124(7) -0.0115(8)
C27 0.0294(7) 0.0289(8) 0.0271(7) 0.0006(6) 0.0084(6) -0.0029(6)
C28 0.0213(7) 0.0304(8) 0.0214(7) -0.0048(6) 0.0033(5) 0.0010(6)
C29 0.0237(7) 0.0380(9) 0.0287(8) -0.0030(6) 0.0068(6) 0.0016(6)
C30 0.0309(8) 0.0504(11) 0.0369(9) -0.0120(8) 0.0104(7) 0.0075(8)
C31 0.0494(11) 0.0416(11) 0.0510(11) -0.0231(9) 0.0104(9) 0.0056(9)
C32 0.0436(10) 0.0386(10) 0.0603(12) -0.0232(9) 0.0136(9) -0.0097(8)
C33 0.0260(8) 0.0379(9) 0.0402(9) -0.0145(7) 0.0090(7) -0.0054(7)
C34 0.0382(9) 0.0287(8) 0.0412(9) 0.0041(7) 0.0102(7) 0.0054(7)
C35 0.0526(12) 0.0359(10) 0.0545(12) 0.0149(9) -0.0123(9) -0.0045(9)
C36 0.0679(14) 0.0318(10) 0.0598(13) 0.0069(9) -0.0071(11) -0.0158(9)
O1 0.0602(11) 0.0731(13) 0.172(2) 0.0671(15) -0.0248(14) -0.0022(10)
C37 0.0480(12) 0.0461(13) 0.103(2) 0.0322(13) 0.0101(13) 0.0053(10)
C38 0.0473(15) 0.085(2) 0.162(4) -0.018(2) 0.0144(18) 0.0013(14)
C39 0.160(4) 0.089(3) 0.125(3) 0.018(2) 0.062(3) -0.022(3)

loop_
_atom_type_symbol
_atom_type_description
_atom_type_scat_dispersion_real
_atom_type_scat_dispersion_imag
_atom_type_scat_source
C C 0.0033 0.0016 'International Tables Vol C Tables 4.2.6.8 and 6.1.1.4'
H H 0.0000 0.0000 'International Tables Vol C Tables 4.2.6.8 and 6.1.1.4'
Br Br -0.2901 2.4595 'International Tables Vol C Tables 4.2.6.8 and 6.1.1.4'
N N 0.0061 0.0033 'International Tables Vol C Tables 4.2.6.8 and 6.1.1.4'
O O 0.0106 0.0060 'International Tables Vol C Tables 4.2.6.8 and 6.1.1.4'
P P 0.1023 0.0942 'International Tables Vol C Tables 4.2.6.8 and 6.1.1.4'

loop_
_exptl_crystal_face_index_h
_exptl_crystal_face_index_k
_exptl_crystal_face_index_l
_exptl_crystal_face_perp_dist
1.00 1.00 1.00 0.0740
1.00 0.00 0.00 0.1020
0.00 -1.00 0.00 0.0590
0.00 1.00 0.00 0.0380
0.00 0.00 1.00 0.0710
0.00 0.00 -1.00 0.0130
-1.00 -1.00 -1.00 0.0750
-1.00 0.00 0.00 0.1340
-1.00 0.00 1.00 0.1580

loop_
_geom_angle_atom_site_label_1
_geom_angle_atom_site_label_2
_geom_angle_atom_site_label_3
_geom_angle
_geom_angle_site_symmetry_1
_geom_angle_site_symmetry_3
_geom_angle_publ_flag
C16 P1 C4 111.69(7) . . ?
C22 P1 C4 108.59(7) . . ?
C22 P1 C16 107.51(6) . . ?
C28 P1 C4 110.83(7) . . ?
C28 P1 C16 109.17(7) . . ?
C28 P1 C22 108.96(7) . . ?
C5 N1 C2 106.42(15) . . ?
C5 N1 C8 104.21(13) . . ?
C8 N1 C2 113.51(16) . . ?
N1 C2 H2A 110.2 . . ?
N1 C2 H2B 110.2 . . ?
N1 C2 C3 107.35(14) . . ?
H2A C2 H2B 108.5 . . ?
C3 C2 H2A 110.2 . . ?
C3 C2 H2B 110.2 . . ?
C2 C3 H3A 110.7 . . ?
C2 C3 H3B 110.7 . . ?
C2 C3 C4 105.44(14) . . ?
H3A C3 H3B 108.8 . . ?
C4 C3 H3A 110.7 . . ?
C4 C3 H3B 110.7 . . ?
P1 C4 H4 110.5 . . ?
C3 C4 P1 109.45(11) . . ?
C3 C4 H4 110.5 . . ?
C5 C4 P1 112.48(10) . . ?
C5 C4 C3 103.14(12) . . ?
C5 C4 H4 110.5 . . ?
N1 C5 C4 104.58(12) . . ?
N1 C5 H5 110.4 . . ?
N1 C5 C6 105.66(12) . . ?
C4 C5 H5 110.4 . . ?
C4 C5 C6 114.96(12) . . ?
C6 C5 H5 110.4 . . ?
C7 C6 C5 106.26(12) . . ?
C9 C6 C5 123.71(13) . . ?
C9 C6 C7 129.95(14) . . ?
C6 C7 H7A 111.0 . . ?
C6 C7 H7B 111.0 . . ?
C6 C7 C8 103.88(12) . . ?
H7A C7 H7B 109.0 . . ?
C8 C7 H7A 111.0 . . ?
C8 C7 H7B 111.0 . . ?
N1 C8 C7 105.81(13) . . ?
N1 C8 H8A 110.6 . . ?
N1 C8 H8B 110.6 . . ?
C7 C8 H8A 110.6 . . ?
C7 C8 H8B 110.6 . . ?
H8A C8 H8B 108.7 . . ?
C6 C9 H9 114.9 . . ?
C6 C9 C10 130.16(14) . . ?
C10 C9 H9 114.9 . . ?
C11 C10 C9 117.25(13) . . ?
C15 C10 C9 125.75(14) . . ?
C15 C10 C11 116.95(14) . . ?
C10 C11 H11 119.4 . . ?
C12 C11 C10 121.14(15) . . ?
C12 C11 H11 119.4 . . ?
C11 C12 H12 119.1 . . ?
C11 C12 C13 121.83(15) . . ?
C13 C12 H12 119.1 . . ?
C12 C13 C34 119.34(15) . . ?
C14 C13 C12 117.18(15) . . ?
C14 C13 C34 123.41(15) . . ?
C13 C14 H14 119.2 . . ?
C15 C14 C13 121.65(15) . . ?
C15 C14 H14 119.2 . . ?
C10 C15 H15 119.4 . . ?
C14 C15 C10 121.23(14) . . ?
C14 C15 H15 119.4 . . ?
C17 C16 P1 119.00(12) . . ?
C21 C16 P1 120.00(12) . . ?
C21 C16 C17 120.54(14) . . ?
C16 C17 H17 120.2 . . ?
C18 C17 C16 119.56(16) . . ?
C18 C17 H17 120.2 . . ?
C17 C18 H18 120.1 . . ?
C19 C18 C17 119.88(16) . . ?
C19 C18 H18 120.1 . . ?
C18 C19 H19 119.7 . . ?
C20 C19 C18 120.58(15) . . ?
C20 C19 H19 119.7 . . ?
C19 C20 H20 119.7 . . ?
C19 C20 C21 120.55(17) . . ?
C21 C20 H20 119.7 . . ?
C16 C21 C20 118.86(16) . . ?
C16 C21 H21 120.6 . . ?
C20 C21 H21 120.6 . . ?
C23 C22 P1 120.57(11) . . ?
C27 C22 P1 118.88(11) . . ?
C27 C22 C23 120.33(13) . . ?
C22 C23 H23 120.4 . . ?
C24 C23 C22 119.13(15) . . ?
C24 C23 H23 120.4 . . ?
C23 C24 H24 119.6 . . ?
C25 C24 C23 120.86(16) . . ?
C25 C24 H24 119.6 . . ?
C24 C25 H25 120.1 . . ?
C24 C25 C26 119.75(15) . . ?
C26 C25 H25 120.1 . . ?
C25 C26 H26 119.7 . . ?
C25 C26 C27 120.52(16) . . ?
C27 C26 H26 119.7 . . ?
C22 C27 H27 120.3 . . ?
C26 C27 C22 119.40(15) . . ?
C26 C27 H27 120.3 . . ?
C29 C28 P1 119.86(12) . . ?
C33 C28 P1 120.32(11) . . ?
C33 C28 C29 119.76(15) . . ?
C28 C29 H29 119.9 . . ?
C30 C29 C28 120.18(16) . . ?
C30 C29 H29 119.9 . . ?
C29 C30 H30 120.0 . . ?
C31 C30 C29 119.97(16) . . ?
C31 C30 H30 120.0 . . ?
C30 C31 H31 119.8 . . ?
C30 C31 C32 120.35(17) . . ?
C32 C31 H31 119.8 . . ?
C31 C32 H32 119.9 . . ?
C33 C32 C31 120.25(18) . . ?
C33 C32 H32 119.9 . . ?
C28 C33 H33 120.3 . . ?
C32 C33 C28 119.47(16) . . ?
C32 C33 H33 120.3 . . ?
C13 C34 H34 107.5 . . ?
C13 C34 C36 110.12(15) . . ?
C35 C34 C13 114.36(15) . . ?
C35 C34 H34 107.5 . . ?
C35 C34 C36 109.71(17) . . ?
C36 C34 H34 107.5 . . ?
C34 C35 H35A 109.5 . . ?
C34 C35 H35B 109.5 . . ?
C34 C35 H35C 109.5 . . ?
H35A C35 H35B 109.5 . . ?
H35A C35 H35C 109.5 . . ?
H35B C35 H35C 109.5 . . ?
C34 C36 H36A 109.5 . . ?
C34 C36 H36B 109.5 . . ?
C34 C36 H36C 109.5 . . ?
H36A C36 H36B 109.5 . . ?
H36A C36 H36C 109.5 . . ?
H36B C36 H36C 109.5 . . ?
O1 C37 C38 121.1(3) . . ?
O1 C37 C39 120.4(3) . . ?
C38 C37 C39 118.5(3) . . ?
C37 C38 H38A 109.5 . . ?
C37 C38 H38B 109.5 . . ?
C37 C38 H38C 109.5 . . ?
H38A C38 H38B 109.5 . . ?
H38A C38 H38C 109.5 . . ?
H38B C38 H38C 109.5 . . ?
C37 C39 H39A 109.5 . . ?
C37 C39 H39B 109.5 . . ?
C37 C39 H39C 109.5 . . ?
H39A C39 H39B 109.5 . . ?
H39A C39 H39C 109.5 . . ?
H39B C39 H39C 109.5 . . ?

loop_
_geom_bond_atom_site_label_1
_geom_bond_atom_site_label_2
_geom_bond_distance
_geom_bond_site_symmetry_2
_geom_bond_publ_flag
P1 C4 1.8120(15) . ?
P1 C16 1.7978(15) . ?
P1 C22 1.7974(14) . ?
P1 C28 1.7908(15) . ?
N1 C2 1.472(3) . ?
N1 C5 1.465(2) . ?
N1 C8 1.469(2) . ?
C2 H2A 0.9900 . ?
C2 H2B 0.9900 . ?
C2 C3 1.519(3) . ?
C3 H3A 0.9900 . ?
C3 H3B 0.9900 . ?
C3 C4 1.551(2) . ?
C4 H4 1.0000 . ?
C4 C5 1.5342(19) . ?
C5 H5 1.0000 . ?
C5 C6 1.535(2) . ?
C6 C7 1.514(2) . ?
C6 C9 1.335(2) . ?
C7 H7A 0.9900 . ?
C7 H7B 0.9900 . ?
C7 C8 1.540(2) . ?
C8 H8A 0.9900 . ?
C8 H8B 0.9900 . ?
C9 H9 0.9500 . ?
C9 C10 1.469(2) . ?
C10 C11 1.404(2) . ?
C10 C15 1.400(2) . ?
C11 H11 0.9500 . ?
C11 C12 1.385(2) . ?
C12 H12 0.9500 . ?
C12 C13 1.391(2) . ?
C13 C14 1.390(2) . ?
C13 C34 1.516(2) . ?
C14 H14 0.9500 . ?
C14 C15 1.389(2) . ?
C15 H15 0.9500 . ?
C16 C17 1.396(2) . ?
C16 C21 1.388(2) . ?
C17 H17 0.9500 . ?
C17 C18 1.386(2) . ?
C18 H18 0.9500 . ?
C18 C19 1.378(3) . ?
C19 H19 0.9500 . ?
C19 C20 1.377(3) . ?
C20 H20 0.9500 . ?
C20 C21 1.391(2) . ?
C21 H21 0.9500 . ?
C22 C23 1.393(2) . ?
C22 C27 1.391(2) . ?
C23 H23 0.9500 . ?
C23 C24 1.390(2) . ?
C24 H24 0.9500 . ?
C24 C25 1.377(3) . ?
C25 H25 0.9500 . ?
C25 C26 1.384(3) . ?
C26 H26 0.9500 . ?
C26 C27 1.390(2) . ?
C27 H27 0.9500 . ?
C28 C29 1.394(2) . ?
C28 C33 1.391(2) . ?
C29 H29 0.9500 . ?
C29 C30 1.383(2) . ?
C30 H30 0.9500 . ?
C30 C31 1.373(3) . ?
C31 H31 0.9500 . ?
C31 C32 1.388(3) . ?
C32 H32 0.9500 . ?
C32 C33 1.386(3) . ?
C33 H33 0.9500 . ?
C34 H34 1.0000 . ?
C34 C35 1.515(3) . ?
C34 C36 1.523(3) . ?
C35 H35A 0.9800 . ?
C35 H35B 0.9800 . ?
C35 H35C 0.9800 . ?
C36 H36A 0.9800 . ?
C36 H36B 0.9800 . ?
C36 H36C 0.9800 . ?
O1 C37 1.200(3) . ?
C37 C38 1.460(4) . ?
C37 C39 1.461(5) . ?
C38 H38A 0.9800 . ?
C38 H38B 0.9800 . ?
C38 H38C 0.9800 . ?
C39 H39A 0.9800 . ?
C39 H39B 0.9800 . ?
C39 H39C 0.9800 . ?

loop_
_geom_torsion_atom_site_label_1
_geom_torsion_atom_site_label_2
_geom_torsion_atom_site_label_3
_geom_torsion_atom_site_label_4
_geom_torsion
_geom_torsion_site_symmetry_1
_geom_torsion_site_symmetry_2
_geom_torsion_site_symmetry_3
_geom_torsion_site_symmetry_4
_geom_torsion_publ_flag
P1 C4 C5 N1 84.40(13) . . . . ?
P1 C4 C5 C6 -160.21(10) . . . . ?
P1 C16 C17 C18 -172.70(12) . . . . ?
P1 C16 C21 C20 173.47(12) . . . . ?
P1 C22 C23 C24 -175.45(12) . . . . ?
P1 C22 C27 C26 175.21(13) . . . . ?
P1 C28 C29 C30 -178.70(13) . . . . ?
P1 C28 C33 C32 178.72(15) . . . . ?
N1 C2 C3 C4 3.0(2) . . . . ?
N1 C5 C6 C7 -18.70(15) . . . . ?
N1 C5 C6 C9 158.29(14) . . . . ?
C2 N1 C5 C4 36.44(17) . . . . ?
C2 N1 C5 C6 -85.29(16) . . . . ?
C2 N1 C8 C7 77.4(2) . . . . ?
C2 C3 C4 P1 -101.59(16) . . . . ?
C2 C3 C4 C5 18.34(19) . . . . ?
C3 C4 C5 N1 -33.42(15) . . . . ?
C3 C4 C5 C6 81.97(15) . . . . ?
C4 P1 C16 C17 -156.35(11) . . . . ?
C4 P1 C16 C21 31.38(14) . . . . ?
C4 P1 C22 C23 -21.57(14) . . . . ?
C4 P1 C22 C27 163.80(12) . . . . ?
C4 P1 C28 C29 85.08(13) . . . . ?
C4 P1 C28 C33 -92.34(14) . . . . ?
C4 C5 C6 C7 -133.47(13) . . . . ?
C4 C5 C6 C9 43.5(2) . . . . ?
C5 N1 C2 C3 -24.6(2) . . . . ?
C5 N1 C8 C7 -37.97(18) . . . . ?
C5 C6 C7 C8 -4.14(16) . . . . ?
C5 C6 C9 C10 -175.28(14) . . . . ?
C6 C7 C8 N1 25.66(18) . . . . ?
C6 C9 C10 C11 174.08(15) . . . . ?
C6 C9 C10 C15 -3.2(3) . . . . ?
C7 C6 C9 C10 1.0(3) . . . . ?
C8 N1 C2 C3 -138.64(17) . . . . ?
C8 N1 C5 C4 156.67(14) . . . . ?
C8 N1 C5 C6 34.95(17) . . . . ?
C9 C6 C7 C8 179.13(16) . . . . ?
C9 C10 C11 C12 -178.84(15) . . . . ?
C9 C10 C15 C14 178.48(14) . . . . ?
C10 C11 C12 C13 0.1(3) . . . . ?
C11 C10 C15 C14 1.2(2) . . . . ?
C11 C12 C13 C14 1.2(2) . . . . ?
C11 C12 C13 C34 -175.78(16) . . . . ?
C12 C13 C14 C15 -1.3(2) . . . . ?
C12 C13 C34 C35 -153.04(17) . . . . ?
C12 C13 C34 C36 82.9(2) . . . . ?
C13 C14 C15 C10 0.1(2) . . . . ?
C14 C13 C34 C35 30.2(2) . . . . ?
C14 C13 C34 C36 -93.8(2) . . . . ?
C15 C10 C11 C12 -1.3(2) . . . . ?
C16 P1 C4 C3 179.02(10) . . . . ?
C16 P1 C4 C5 64.99(12) . . . . ?
C16 P1 C22 C23 99.43(13) . . . . ?
C16 P1 C22 C27 -75.21(13) . . . . ?
C16 P1 C28 C29 -38.35(14) . . . . ?
C16 P1 C28 C33 144.23(13) . . . . ?
C16 C17 C18 C19 -0.8(2) . . . . ?
C17 C16 C21 C20 1.3(2) . . . . ?
C17 C18 C19 C20 1.2(2) . . . . ?
C18 C19 C20 C21 -0.3(3) . . . . ?
C19 C20 C21 C16 -0.9(2) . . . . ?
C21 C16 C17 C18 -0.5(2) . . . . ?
C22 P1 C4 C3 -62.60(12) . . . . ?
C22 P1 C4 C5 -176.62(10) . . . . ?
C22 P1 C16 C17 84.63(13) . . . . ?
C22 P1 C16 C21 -87.64(13) . . . . ?
C22 P1 C28 C29 -155.50(12) . . . . ?
C22 P1 C28 C33 27.08(15) . . . . ?
C22 C23 C24 C25 0.6(2) . . . . ?
C23 C22 C27 C26 0.6(2) . . . . ?
C23 C24 C25 C26 0.0(3) . . . . ?
C24 C25 C26 C27 -0.3(3) . . . . ?
C25 C26 C27 C22 0.1(3) . . . . ?
C27 C22 C23 C24 -0.9(2) . . . . ?
C28 P1 C4 C3 57.05(12) . . . . ?
C28 P1 C4 C5 -56.97(12) . . . . ?
C28 P1 C16 C17 -33.43(13) . . . . ?
C28 P1 C16 C21 154.30(12) . . . . ?
C28 P1 C22 C23 -142.38(12) . . . . ?
C28 P1 C22 C27 42.99(14) . . . . ?
C28 C29 C30 C31 0.5(3) . . . . ?
C29 C28 C33 C32 1.3(3) . . . . ?
C29 C30 C31 C32 0.2(3) . . . . ?
C30 C31 C32 C33 -0.2(3) . . . . ?
C31 C32 C33 C28 -0.6(3) . . . . ?
C33 C28 C29 C30 -1.3(2) . . . . ?
C34 C13 C14 C15 175.51(15) . . . . ?
